data_4333471
loop_
_publ_author_name
'Cheng, Yi-Ming'
'Li, Elise Y.'
'Lee, Gene-Hsiang'
'Chou, Pi-Tai'
'Lin, Sue-Yi'
'Shu, Ching-Fong'
'Hwang, Kwun-Chi'
'Chen, Yao-Lun'
'Song, Yi-Hwa'
'Chi, Yun'

_publ_section_title
;
 Strategic Design and Synthesis of Osmium(II) Complexes Bearing a Single
 Pyridyl Azolate \p-Chromophore:&#x00A0; Achieving High-Efficiency Blue
 Phosphorescence by Localized Excitation
;
_journal_issue 24
_journal_name_full 'Inorganic Chemistry'
_journal_page_first 10276
_journal_page_last 10286
_journal_paper_doi 10.1021/ic7015269
_journal_volume 46
_journal_year 2007
_chemical_formula_sum 'C38 H31 F6 N3 O3 Os P2'
_chemical_formula_weight 943.80
_chemical_name_systematic
; 
 ? 
;
_space_group_IT_number 2
_symmetry_cell_setting triclinic
_symmetry_space_group_name_Hall '-P 1'
_symmetry_space_group_name_H-M 'P -1'
_atom_sites_solution_hydrogens geom
_atom_sites_solution_primary direct
_atom_sites_solution_secondary difmap
_audit_creation_method SHELXL-97
_cell_angle_alpha 92.357(1)
_cell_angle_beta 92.615(1)
_cell_angle_gamma 109.768(1)
_cell_formula_units_Z 2
_cell_length_a 10.2656(7)
_cell_length_b 12.4189(8)
_cell_length_c 14.7477(9)
_cell_measurement_reflns_used 2234
_cell_measurement_temperature 150(2)
_cell_measurement_theta_max 20.64
_cell_measurement_theta_min 2.16
_cell_volume 1764.3(2)
_computing_cell_refinement 'Bruker SAINT'
_computing_data_collection 'Bruker SMART'
_computing_data_reduction 'Bruker SAINT'
_computing_molecular_graphics 'Bruker SHELXTL'
_computing_publication_material 'Bruker SHELXTL'
_computing_structure_refinement 'SHELXL-97 (Sheldrick, 1997)'
_computing_structure_solution 'SHELXS-97 (Sheldrick, 1990)'
_diffrn_ambient_temperature 150(2)
_diffrn_measured_fraction_theta_full 1.000
_diffrn_measured_fraction_theta_max 1.000
_diffrn_measurement_device_type 'BRUKER SMART APEXCCD area detector'
_diffrn_measurement_method 'omega scans'
_diffrn_radiation_monochromator graphite
_diffrn_radiation_source 'fine-focus sealed tube'
_diffrn_radiation_type MoK\a
_diffrn_radiation_wavelength 0.71073
_diffrn_reflns_av_R_equivalents 0.0867
_diffrn_reflns_av_sigmaI/netI 0.0970
_diffrn_reflns_limit_h_max 12
_diffrn_reflns_limit_h_min -12
_diffrn_reflns_limit_k_max 14
_diffrn_reflns_limit_k_min -14
_diffrn_reflns_limit_l_max 17
_diffrn_reflns_limit_l_min -17
_diffrn_reflns_number 19008
_diffrn_reflns_theta_full 25.00
_diffrn_reflns_theta_max 25.00
_diffrn_reflns_theta_min 1.75
_exptl_absorpt_coefficient_mu 3.780
_exptl_absorpt_correction_T_max 0.7778
_exptl_absorpt_correction_T_min 0.7037
_exptl_absorpt_correction_type multi-scan
_exptl_crystal_colour colorless
_exptl_crystal_density_diffrn 1.777
_exptl_crystal_density_meas ?
_exptl_crystal_density_method 'not measured'
_exptl_crystal_description block
_exptl_crystal_F_000 928
_exptl_crystal_size_max 0.10
_exptl_crystal_size_mid 0.10
_exptl_crystal_size_min 0.07
_refine_diff_density_max 2.055
_refine_diff_density_min -6.138
_refine_diff_density_rms 0.189
_refine_ls_extinction_method none
_refine_ls_goodness_of_fit_ref 1.230
_refine_ls_hydrogen_treatment constr
_refine_ls_matrix_type full
_refine_ls_number_parameters 480
_refine_ls_number_reflns 6225
_refine_ls_number_restraints 0
_refine_ls_restrained_S_all 1.230
_refine_ls_R_factor_all 0.0858
_refine_ls_R_factor_gt 0.0716
_refine_ls_shift/su_max 0.003
_refine_ls_shift/su_mean 0.000
_refine_ls_structure_factor_coef Fsqd
_refine_ls_weighting_details 'calc w=1/[\s^2^(Fo^2^)+(0.0285P)^2^+6.7802P] where P=(Fo^2^+2Fc^2^)/3'
_refine_ls_weighting_scheme calc
_refine_ls_wR_factor_gt 0.1208
_refine_ls_wR_factor_ref 0.1250
_reflns_number_gt 5520
_reflns_number_total 6225
_reflns_threshold_expression >2sigma(I)
_cod_data_source_file ic7015269sup2.cif
_cod_data_source_block ic12393
_cod_depositor_comments
;
The following automatic conversions were performed:

'_symmetry_cell_setting' value 'Triclinic' changed to 'triclinic'
according to /home/saulius/struct/CIF-dictionaries/cif_core.dic
dictionary named 'cif_core.dic' version 2.4.2 from 2011-04-26.

Automatic conversion script
Id: cif_fix_values 1891 2012-01-12 08:04:46Z andrius 

The following automatic conversions were performed:

'_exptl_crystal_density_meas' value 'not_measured' was changed to '?'
- the value is perceived as not measured.

Automatic conversion script
Id: cif_fix_values 3008 2015-01-20 13:52:24Z robertas 
;
_cod_original_sg_symbol_H-M P-1
_cod_database_code 4333471

loop_
_symmetry_equiv_pos_as_xyz
'x, y, z'
'-x, -y, -z'

loop_
_atom_site_label
_atom_site_type_symbol
_atom_site_fract_x
_atom_site_fract_y
_atom_site_fract_z
_atom_site_U_iso_or_equiv
_atom_site_adp_type
_atom_site_occupancy
_atom_site_symmetry_multiplicity
_atom_site_calc_flag
_atom_site_refinement_flags
Os Os -0.01406(5) 0.71299(4) 0.26032(3) 0.01570(12) Uani 1 1 d .
P1 P -0.0798(3) 0.8662(3) 0.31225(18) 0.0232(6) Uani 1 1 d .
P2 P 0.2074(3) 0.8209(3) 0.22510(19) 0.0252(7) Uani 1 1 d .
O1 O -0.1184(8) 0.7158(7) 0.0663(5) 0.036(2) Uani 1 1 d .
O2 O -0.1970(8) 0.5990(7) 0.3103(6) 0.037(2) Uani 1 1 d .
O3 O -0.3248(10) 0.5258(10) 0.1794(6) 0.074(4) Uani 1 1 d .
N1 N 0.0332(10) 0.5588(8) 0.2398(6) 0.029(2) Uani 1 1 d .
N2 N 0.0698(9) 0.6883(8) 0.3878(5) 0.022(2) Uani 1 1 d .
N3 N 0.1022(9) 0.7549(8) 0.4668(6) 0.029(2) Uani 1 1 d .
C1 C -0.0794(11) 0.7147(10) 0.1424(8) 0.029(3) Uani 1 1 d .
C2 C -0.3046(12) 0.5426(10) 0.2619(8) 0.031(3) Uani 1 1 d .
C3 C -0.4327(13) 0.4867(11) 0.3168(9) 0.042(3) Uani 1 1 d .
C4 C 0.0180(12) 0.4998(9) 0.1586(8) 0.031(3) Uani 1 1 d .
H4 H -0.0201 0.5257 0.1075 0.037 Uiso 1 1 calc R
C5 C 0.0555(12) 0.4031(10) 0.1466(8) 0.035(3) Uani 1 1 d .
H5 H 0.0411 0.3620 0.0891 0.042 Uiso 1 1 calc R
C6 C 0.1140(12) 0.3687(11) 0.2203(9) 0.041(3) Uani 1 1 d .
H6 H 0.1423 0.3035 0.2146 0.049 Uiso 1 1 calc R
C7 C 0.1313(13) 0.4298(10) 0.3028(9) 0.037(3) Uani 1 1 d .
H7 H 0.1716 0.4065 0.3544 0.045 Uiso 1 1 calc R
C8 C 0.0903(11) 0.5247(9) 0.3109(7) 0.026(3) Uani 1 1 d .
C9 C 0.1090(11) 0.5960(9) 0.3925(7) 0.025(2) Uani 1 1 d .
C10 C 0.1693(13) 0.5987(11) 0.4787(8) 0.039(3) Uani 1 1 d .
H10 H 0.2064 0.5451 0.5035 0.047 Uiso 1 1 calc R
C11 C 0.1624(11) 0.6981(9) 0.5200(7) 0.026(3) Uani 1 1 d .
C12 C 0.2114(14) 0.7493(11) 0.6135(8) 0.039(3) Uani 1 1 d .
C13 C 0.0565(12) 0.9884(10) 0.3677(8) 0.035(3) Uani 1 1 d .
H13A H 0.1248 1.0239 0.3238 0.052 Uiso 1 1 calc R
H13B H 0.1021 0.9629 0.4182 0.052 Uiso 1 1 calc R
H13C H 0.0164 1.0444 0.3911 0.052 Uiso 1 1 calc R
C14 C -0.1655(11) 0.9271(9) 0.2276(7) 0.026(3) Uani 1 1 d .
C15 C -0.2892(12) 0.8533(10) 0.1797(7) 0.031(3) Uani 1 1 d .
H15 H -0.3223 0.7740 0.1904 0.037 Uiso 1 1 calc R
C16 C -0.3602(12) 0.8951(11) 0.1190(8) 0.035(3) Uani 1 1 d .
H16 H -0.4435 0.8452 0.0884 0.042 Uiso 1 1 calc R
C17 C -0.3117(12) 1.0104(10) 0.1014(8) 0.033(3) Uani 1 1 d .
H17 H -0.3617 1.0397 0.0590 0.039 Uiso 1 1 calc R
C18 C -0.1919(14) 1.0812(11) 0.1452(8) 0.040(3) Uani 1 1 d .
H18 H -0.1572 1.1597 0.1320 0.049 Uiso 1 1 calc R
C19 C -0.1209(12) 1.0403(9) 0.2082(7) 0.028(3) Uani 1 1 d .
H19 H -0.0389 1.0918 0.2391 0.034 Uiso 1 1 calc R
C20 C -0.2055(11) 0.8374(9) 0.4003(6) 0.023(2) Uani 1 1 d .
C21 C -0.2151(12) 0.7534(10) 0.4625(8) 0.035(3) Uani 1 1 d .
H21 H -0.1590 0.7067 0.4572 0.041 Uiso 1 1 calc R
C22 C -0.3046(14) 0.7376(11) 0.5311(8) 0.042(3) Uani 1 1 d .
H22 H -0.3098 0.6800 0.5726 0.050 Uiso 1 1 calc R
C23 C -0.3875(13) 0.8051(12) 0.5404(8) 0.040(3) Uani 1 1 d .
H23 H -0.4502 0.7936 0.5874 0.049 Uiso 1 1 calc R
C24 C -0.3769(12) 0.8894(12) 0.4797(8) 0.041(3) Uani 1 1 d .
H24 H -0.4306 0.9380 0.4863 0.049 Uiso 1 1 calc R
C25 C -0.2901(12) 0.9034(10) 0.4105(8) 0.033(3) Uani 1 1 d .
H25 H -0.2874 0.9597 0.3682 0.040 Uiso 1 1 calc R
C26 C 0.3361(11) 0.8530(11) 0.3211(7) 0.036(3) Uani 1 1 d .
H26A H 0.3304 0.7820 0.3499 0.054 Uiso 1 1 calc R
H26B H 0.3180 0.9063 0.3655 0.054 Uiso 1 1 calc R
H26C H 0.4291 0.8879 0.2994 0.054 Uiso 1 1 calc R
C27 C 0.2488(11) 0.9604(9) 0.1758(7) 0.023(2) Uani 1 1 d .
C28 C 0.1443(13) 0.9851(10) 0.1234(8) 0.034(3) Uani 1 1 d .
H28 H 0.0544 0.9289 0.1144 0.041 Uiso 1 1 calc R
C29 C 0.1710(14) 1.0892(11) 0.0851(8) 0.038(3) Uani 1 1 d .
H29 H 0.1008 1.1037 0.0485 0.046 Uiso 1 1 calc R
C30 C 0.2992(16) 1.1716(12) 0.1003(9) 0.052(4) Uani 1 1 d .
H30 H 0.3189 1.2439 0.0745 0.062 Uiso 1 1 calc R
C31 C 0.3975(15) 1.1489(11) 0.1523(11) 0.055(4) Uani 1 1 d .
H31 H 0.4860 1.2064 0.1642 0.066 Uiso 1 1 calc R
C32 C 0.3712(13) 1.0440(10) 0.1881(9) 0.040(3) Uani 1 1 d .
H32 H 0.4435 1.0304 0.2231 0.048 Uiso 1 1 calc R
C33 C 0.2724(10) 0.7402(9) 0.1416(7) 0.023(2) Uani 1 1 d .
C34 C 0.2418(11) 0.7443(10) 0.0481(7) 0.028(3) Uani 1 1 d .
H34 H 0.1939 0.7928 0.0271 0.034 Uiso 1 1 calc R
C35 C 0.2830(12) 0.6761(11) -0.0126(8) 0.040(3) Uani 1 1 d .
H35 H 0.2609 0.6764 -0.0758 0.048 Uiso 1 1 calc R
C36 C 0.3548(12) 0.6086(10) 0.0167(8) 0.038(3) Uani 1 1 d .
H36 H 0.3833 0.5637 -0.0266 0.045 Uiso 1 1 calc R
C37 C 0.3868(12) 0.6038(11) 0.1073(8) 0.037(3) Uani 1 1 d .
H37 H 0.4358 0.5555 0.1269 0.044 Uiso 1 1 calc R
C38 C 0.3454(12) 0.6723(10) 0.1709(8) 0.035(3) Uani 1 1 d .
H38 H 0.3681 0.6713 0.2340 0.042 Uiso 1 1 calc R
F1 F -0.5041(8) 0.5590(8) 0.3246(6) 0.074(3) Uani 1 1 d .
F2 F -0.5204(9) 0.3926(8) 0.2767(6) 0.089(3) Uani 1 1 d .
F3 F -0.4034(7) 0.4666(7) 0.4004(5) 0.056(2) Uani 1 1 d .
F4 F 0.1221(8) 0.7875(7) 0.6528(5) 0.058(2) Uani 1 1 d .
F5 F 0.3292(8) 0.8372(7) 0.6174(5) 0.056(2) Uani 1 1 d .
F6 F 0.2349(10) 0.6730(7) 0.6679(5) 0.074(3) Uani 1 1 d .

loop_
_atom_site_aniso_label
_atom_site_aniso_U_11
_atom_site_aniso_U_22
_atom_site_aniso_U_33
_atom_site_aniso_U_23
_atom_site_aniso_U_13
_atom_site_aniso_U_12
Os 0.0128(2) 0.0186(2) 0.0163(2) -0.00022(15) 0.00001(14) 0.00647(15)
P1 0.0224(15) 0.0289(16) 0.0196(15) 0.0029(12) 0.0016(12) 0.0103(13)
P2 0.0191(15) 0.0342(18) 0.0234(15) -0.0002(13) -0.0004(12) 0.0111(13)
O1 0.038(5) 0.040(5) 0.027(5) -0.005(4) -0.009(4) 0.012(4)
O2 0.015(4) 0.055(6) 0.044(5) 0.002(4) -0.014(4) 0.018(4)
O3 0.041(6) 0.117(10) 0.035(6) -0.008(6) 0.001(5) -0.011(6)
N1 0.035(6) 0.035(6) 0.015(5) 0.003(4) 0.014(4) 0.009(5)
N2 0.023(5) 0.030(5) 0.015(5) 0.001(4) 0.000(4) 0.011(4)
N3 0.026(5) 0.032(6) 0.033(5) 0.000(5) 0.002(4) 0.013(4)
C1 0.023(6) 0.034(7) 0.040(7) 0.012(6) 0.006(5) 0.021(5)
C2 0.029(7) 0.040(7) 0.025(6) 0.002(6) 0.005(5) 0.014(6)
C3 0.030(7) 0.041(8) 0.051(9) 0.005(7) -0.001(6) 0.009(6)
C4 0.031(7) 0.025(6) 0.029(6) -0.008(5) -0.005(5) 0.002(5)
C5 0.038(7) 0.036(7) 0.029(7) -0.007(6) 0.006(6) 0.010(6)
C6 0.031(7) 0.032(7) 0.063(9) -0.006(7) 0.000(6) 0.014(6)
C7 0.046(8) 0.021(6) 0.046(8) -0.001(6) -0.007(6) 0.013(6)
C8 0.021(6) 0.027(6) 0.030(6) -0.002(5) -0.007(5) 0.011(5)
C9 0.022(6) 0.022(6) 0.027(6) 0.002(5) -0.004(5) 0.005(5)
C10 0.044(8) 0.047(8) 0.035(7) 0.008(6) -0.004(6) 0.028(7)
C11 0.031(7) 0.031(7) 0.023(6) 0.000(5) 0.003(5) 0.017(5)
C12 0.053(9) 0.041(8) 0.028(7) -0.001(6) 0.002(6) 0.024(7)
C13 0.036(7) 0.035(7) 0.035(7) 0.007(6) 0.006(6) 0.013(6)
C14 0.031(6) 0.030(7) 0.027(6) -0.003(5) 0.010(5) 0.023(5)
C15 0.032(7) 0.027(7) 0.031(6) 0.001(5) -0.002(5) 0.007(5)
C16 0.029(7) 0.044(8) 0.036(7) 0.010(6) 0.004(5) 0.015(6)
C17 0.034(7) 0.043(8) 0.028(6) 0.012(6) 0.003(5) 0.021(6)
C18 0.051(9) 0.034(7) 0.040(7) 0.015(6) 0.005(7) 0.018(7)
C19 0.039(7) 0.018(6) 0.029(6) 0.001(5) 0.006(5) 0.009(5)
C20 0.027(6) 0.034(7) 0.011(5) 0.009(5) 0.006(4) 0.015(5)
C21 0.029(7) 0.039(7) 0.041(7) 0.009(6) 0.007(6) 0.018(6)
C22 0.053(9) 0.051(9) 0.036(7) 0.017(6) 0.015(7) 0.033(7)
C23 0.034(7) 0.068(10) 0.027(7) 0.015(6) 0.015(6) 0.025(7)
C24 0.028(7) 0.067(10) 0.034(7) 0.001(7) 0.006(6) 0.024(7)
C25 0.036(7) 0.038(7) 0.031(7) -0.001(6) 0.005(5) 0.021(6)
C26 0.016(6) 0.058(9) 0.031(6) 0.001(6) 0.000(5) 0.010(6)
C27 0.020(6) 0.023(6) 0.025(6) -0.002(5) 0.008(5) 0.006(5)
C28 0.032(7) 0.040(7) 0.035(7) 0.003(6) 0.010(6) 0.018(6)
C29 0.047(8) 0.040(8) 0.037(7) 0.011(6) 0.014(6) 0.027(7)
C30 0.073(11) 0.038(8) 0.049(9) 0.012(7) 0.032(8) 0.021(8)
C31 0.048(9) 0.029(8) 0.086(12) 0.010(8) 0.030(9) 0.006(7)
C32 0.038(8) 0.037(8) 0.046(8) 0.003(6) 0.010(6) 0.013(6)
C33 0.019(6) 0.022(6) 0.027(6) 0.001(5) 0.005(5) 0.006(5)
C34 0.027(6) 0.032(7) 0.025(6) 0.005(5) 0.008(5) 0.009(5)
C35 0.030(7) 0.058(9) 0.033(7) -0.004(6) 0.000(6) 0.018(7)
C36 0.034(7) 0.033(7) 0.044(8) -0.003(6) 0.019(6) 0.006(6)
C37 0.024(7) 0.048(8) 0.042(7) 0.000(6) 0.002(6) 0.018(6)
C38 0.028(7) 0.046(8) 0.037(7) 0.003(6) -0.004(5) 0.020(6)
F1 0.049(5) 0.107(8) 0.085(6) 0.031(6) 0.022(5) 0.046(5)
F2 0.057(6) 0.083(7) 0.082(7) -0.012(5) 0.008(5) -0.031(5)
F3 0.035(4) 0.084(6) 0.050(5) 0.030(4) 0.010(4) 0.018(4)
F4 0.057(5) 0.087(6) 0.038(4) -0.019(4) 0.009(4) 0.035(5)
F5 0.043(5) 0.071(6) 0.050(5) -0.016(4) -0.007(4) 0.018(4)
F6 0.138(9) 0.069(6) 0.031(4) -0.003(4) -0.023(5) 0.063(6)

loop_
_atom_type_symbol
_atom_type_description
_atom_type_scat_dispersion_real
_atom_type_scat_dispersion_imag
_atom_type_scat_source
C C 0.0033 0.0016 'International Tables Vol C Tables 4.2.6.8 and 6.1.1.4'
H H 0.0000 0.0000 'International Tables Vol C Tables 4.2.6.8 and 6.1.1.4'
N N 0.0061 0.0033 'International Tables Vol C Tables 4.2.6.8 and 6.1.1.4'
O O 0.0106 0.0060 'International Tables Vol C Tables 4.2.6.8 and 6.1.1.4'
F F 0.0171 0.0103 'International Tables Vol C Tables 4.2.6.8 and 6.1.1.4'
P P 0.1023 0.0942 'International Tables Vol C Tables 4.2.6.8 and 6.1.1.4'
Os Os -1.2165 7.6030 'International Tables Vol C Tables 4.2.6.8 and 6.1.1.4'

loop_
_geom_angle_atom_site_label_1
_geom_angle_atom_site_label_2
_geom_angle_atom_site_label_3
_geom_angle
C1 Os N2 170.7(4)
C1 Os O2 98.7(4)
N2 Os O2 81.4(3)
C1 Os N1 95.6(4)
N2 Os N1 75.2(3)
O2 Os N1 82.5(3)
C1 Os P2 90.6(4)
N2 Os P2 88.5(2)
O2 Os P2 168.8(2)
N1 Os P2 90.4(3)
C1 Os P1 94.0(3)
N2 Os P1 95.3(2)
O2 Os P1 88.8(2)
N1 Os P1 168.0(2)
P2 Os P1 96.78(10)
C13 P1 C14 104.8(5)
C13 P1 C20 99.7(5)
C14 P1 C20 100.6(5)
C13 P1 Os 116.3(4)
C14 P1 Os 116.2(3)
C20 P1 Os 116.8(4)
C26 P2 C27 101.8(5)
C26 P2 C33 103.7(5)
C27 P2 C33 102.0(5)
C26 P2 Os 114.0(4)
C27 P2 Os 123.0(3)
C33 P2 Os 110.2(4)
C2 O2 Os 124.8(8)
C8 N1 C4 118.7(10)
C8 N1 Os 116.9(7)
C4 N1 Os 124.3(8)
C9 N2 N3 112.2(8)
C9 N2 Os 116.3(7)
N3 N2 Os 131.3(7)
C11 N3 N2 102.9(9)
O1 C1 Os 178.5(9)
O3 C2 O2 130.9(12)
O3 C2 C3 115.1(11)
O2 C2 C3 114.0(10)
F2 C3 F3 108.9(11)
F2 C3 F1 105.2(11)
F3 C3 F1 105.2(11)
F2 C3 C2 113.5(11)
F3 C3 C2 114.6(10)
F1 C3 C2 108.8(10)
N1 C4 C5 122.9(11)
C6 C5 C4 117.9(11)
C5 C6 C7 119.2(11)
C6 C7 C8 120.3(12)
N1 C8 C7 121.0(10)
N1 C8 C9 114.6(9)
C7 C8 C9 124.3(10)
N2 C9 C10 107.8(10)
N2 C9 C8 117.0(9)
C10 C9 C8 135.1(10)
C11 C10 C9 103.3(10)
N3 C11 C10 113.9(10)
N3 C11 C12 116.7(10)
C10 C11 C12 129.4(10)
F4 C12 F5 105.7(10)
F4 C12 F6 106.7(10)
F5 C12 F6 105.6(11)
F4 C12 C11 112.9(10)
F5 C12 C11 113.8(10)
F6 C12 C11 111.6(10)
C19 C14 C15 117.2(10)
C19 C14 P1 124.5(9)
C15 C14 P1 118.3(8)
C16 C15 C14 120.7(11)
C15 C16 C17 120.3(12)
C18 C17 C16 119.5(11)
C17 C18 C19 120.7(11)
C18 C19 C14 121.6(11)
C25 C20 C21 117.5(10)
C25 C20 P1 120.5(8)
C21 C20 P1 121.9(8)
C22 C21 C20 120.9(11)
C21 C22 C23 120.6(11)
C24 C23 C22 118.6(11)
C25 C24 C23 120.7(11)
C24 C25 C20 121.6(11)
C32 C27 C28 116.5(11)
C32 C27 P2 124.3(9)
C28 C27 P2 119.2(8)
C29 C28 C27 121.1(12)
C30 C29 C28 119.5(12)
C31 C30 C29 119.2(13)
C30 C31 C32 120.9(14)
C27 C32 C31 122.8(13)
C38 C33 C34 120.2(10)
C38 C33 P2 119.9(8)
C34 C33 P2 119.9(8)
C35 C34 C33 118.5(11)
C36 C35 C34 121.1(12)
C35 C36 C37 121.5(11)
C36 C37 C38 118.6(11)
C33 C38 C37 120.1(11)

loop_
_geom_bond_atom_site_label_1
_geom_bond_atom_site_label_2
_geom_bond_distance
Os C1 1.839(12)
Os N2 2.109(8)
Os O2 2.118(8)
Os N1 2.141(9)
Os P2 2.310(3)
Os P1 2.336(3)
P1 C13 1.813(12)
P1 C14 1.826(11)
P1 C20 1.832(10)
P2 C26 1.827(11)
P2 C27 1.829(11)
P2 C33 1.842(11)
O1 C1 1.176(12)
O2 C2 1.259(13)
O3 C2 1.222(13)
N1 C8 1.331(13)
N1 C4 1.353(13)
N2 C9 1.341(13)
N2 N3 1.360(12)
N3 C11 1.339(13)
C2 C3 1.547(16)
C3 F2 1.307(14)
C3 F3 1.310(14)
C3 F1 1.343(14)
C4 C5 1.387(15)
C5 C6 1.370(16)
C6 C7 1.379(16)
C7 C8 1.383(15)
C8 C9 1.430(15)
C9 C10 1.383(15)
C10 C11 1.378(15)
C11 C12 1.486(15)
C12 F4 1.311(13)
C12 F5 1.324(15)
C12 F6 1.340(13)
C14 C19 1.371(15)
C14 C15 1.424(15)
C15 C16 1.354(15)
C16 C17 1.388(16)
C17 C18 1.360(17)
C18 C19 1.370(15)
C20 C25 1.390(14)
C20 C21 1.398(14)
C21 C22 1.373(15)
C22 C23 1.389(16)
C23 C24 1.386(16)
C24 C25 1.363(15)
C27 C32 1.331(16)
C27 C28 1.417(15)
C28 C29 1.379(15)
C29 C30 1.369(18)
C30 C31 1.351(19)
C31 C32 1.372(17)
C33 C38 1.374(14)
C33 C34 1.407(14)
C34 C35 1.383(15)
C35 C36 1.361(17)
C36 C37 1.369(16)
C37 C38 1.414(16)
